data_4060707
_journal_name_full Organometallics
_journal_year 2003
_chemical_formula_sum 'C50 H81 N7 O9 W2'
_chemical_formula_weight 1291.92
_space_group_IT_number 19
_symmetry_cell_setting orthorhombic
_symmetry_space_group_name_Hall 'P 2ac 2ab'
_symmetry_space_group_name_H-M 'P 21 21 21'
_cell_angle_alpha 90.00
_cell_angle_beta 90.00
_cell_angle_gamma 90.00
_cell_formula_units_Z 4
_cell_length_a 11.916(43)
_cell_length_b 17.628(60)
_cell_length_c 26.017(85)
_cell_measurement_temperature 293(2)
_cell_volume 5465.0(323)
_diffrn_ambient_temperature 110
_exptl_crystal_density_diffrn 1.570
_refine_ls_R_factor_obs 0.0399
_refine_ls_wR_factor_obs 0.0753
_cod_depositor_comments
;
The following automatic conversions were performed:
'_symmetry_cell_setting' value 'Orthorhombic' changed to 'orthorhombic'
according to '/home/saulius/struct/CIF-dictionaries/cif_core.dic'
dictionary named 'cif_core.dic' version 2.4.1 from 2010-06-29.

Automatic conversion script
Id: cif_fix_enum 1527 2010-12-29 10:47:43Z saulius 

The following automatic conversions were performed:

'_diffrn_ambient_temperature' value '110K' was changed to '110' - the
value should be numeric and without a unit designator.

Automatic conversion script
Id: cif_fix_values 1646 2011-03-28 12:23:43Z adriana 
;
_cod_database_code 4060707

loop_
_symmetry_equiv_pos_as_xyz
'x, y, z'
'-x+1/2, -y, z+1/2'
'-x, y+1/2, -z+1/2'
'x+1/2, -y+1/2, -z'

loop_
_atom_site_aniso_label
_atom_site_aniso_U_11
_atom_site_aniso_U_22
_atom_site_aniso_U_33
_atom_site_aniso_U_23
_atom_site_aniso_U_13
_atom_site_aniso_U_12
W1 0.02205(14) 0.02735(15) 0.02252(15) -0.0019(2) -0.00501(11) 0.0021(2)
W2 0.01861(14) 0.0330(2) 0.02281(14) -0.0016(2) -0.00373(10) -0.0012(2)
O1 0.043(4) 0.031(3) 0.045(4) -0.002(3) -0.007(3) -0.011(3)
O2 0.041(3) 0.024(3) 0.029(3) 0.000(2) 0.003(2) 0.001(2)
O3 0.035(4) 0.043(4) 0.036(4) -0.006(3) -0.014(3) 0.017(3)
O4 0.024(3) 0.074(6) 0.094(6) 0.006(4) -0.009(3) -0.007(3)
O5 0.043(4) 0.044(4) 0.028(3) 0.004(3) -0.005(3) 0.000(3)
O6 0.044(4) 0.040(4) 0.028(3) -0.005(3) -0.008(3) -0.007(3)
O7 0.025(3) 0.028(3) 0.033(3) 0.003(2) -0.008(2) -0.004(2)
O8 0.014(2) 0.049(4) 0.029(3) -0.001(3) 0.001(2) 0.001(3)
O9 0.031(3) 0.029(3) 0.018(3) 0.002(2) -0.007(2) 0.010(3)
N1 0.071(6) 0.043(5) 0.051(5) 0.000(4) 0.018(4) -0.014(4)
N2 0.039(5) 0.100(8) 0.047(5) -0.007(5) 0.016(4) -0.004(5)
N3 0.046(5) 0.045(5) 0.065(6) -0.011(4) -0.002(4) 0.018(4)
N4 0.032(3) 0.027(3) 0.033(3) 0.005(5) 0.002(3) -0.003(4)
N7 0.114(12) 0.257(22) 0.078(9) 0.033(12) -0.007(8) -0.008(12)
C1 0.034(5) 0.031(5) 0.017(4) 0.004(3) 0.002(3) -0.004(4)
C2 0.029(4) 0.027(5) 0.028(4) -0.004(3) -0.005(3) 0.001(4)
C3 0.033(5) 0.041(5) 0.019(4) -0.002(4) -0.012(3) 0.002(4)
C4 0.029(4) 0.050(7) 0.044(5) 0.001(4) -0.004(4) -0.010(4)
C5 0.017(4) 0.041(5) 0.031(5) -0.002(4) -0.001(3) -0.005(4)
C6 0.018(4) 0.048(6) 0.032(5) 0.015(4) -0.008(3) -0.005(4)
C7 0.026(4) 0.032(5) 0.027(4) -0.005(3) 0.005(3) 0.002(4)
C8 0.040(5) 0.038(5) 0.029(5) 0.002(4) -0.001(4) 0.001(4)
C9 0.040(5) 0.042(6) 0.041(5) 0.008(4) 0.006(4) 0.000(4)
C10 0.042(6) 0.032(5) 0.043(5) -0.003(4) 0.018(4) -0.012(4)
C11 0.039(5) 0.039(6) 0.042(5) -0.012(5) 0.012(3) -0.009(5)
C12 0.032(5) 0.035(5) 0.029(5) -0.006(4) 0.005(3) -0.006(4)
C13 0.020(3) 0.021(3) 0.036(4) -0.001(5) 0.006(3) -0.002(5)
C14 0.024(4) 0.030(5) 0.027(4) 0.002(4) -0.008(3) 0.000(4)
C15 0.027(4) 0.024(5) 0.048(5) -0.004(4) -0.002(4) -0.003(3)
C16 0.022(4) 0.057(7) 0.053(5) -0.010(5) 0.013(4) -0.007(5)
C17 0.034(4) 0.036(4) 0.032(4) 0.004(5) 0.004(3) -0.004(5)
C18 0.031(4) 0.029(5) 0.030(4) 0.000(4) -0.002(3) 0.003(4)
C19 0.028(4) 0.033(4) 0.028(4) 0.000(3) 0.000(3) 0.003(4)
C20 0.022(4) 0.050(6) 0.022(4) -0.002(4) -0.003(3) 0.000(4)
C21 0.029(4) 0.049(6) 0.026(4) -0.004(4) 0.000(3) 0.009(4)
C22 0.028(4) 0.056(6) 0.038(5) 0.003(4) -0.006(4) 0.015(4)
C23 0.040(5) 0.051(5) 0.036(4) -0.013(5) -0.008(3) 0.011(6)
C24 0.041(5) 0.040(5) 0.031(5) 0.004(4) -0.012(4) 0.011(4)
C25 0.028(5) 0.035(5) 0.053(6) -0.005(4) 0.015(4) -0.005(4)
C26 0.036(5) 0.053(6) 0.046(6) -0.011(4) 0.008(4) -0.005(4)
C27 0.035(5) 0.038(5) 0.042(6) 0.006(4) -0.003(4) -0.002(4)
C28 0.046(6) 0.045(6) 0.049(6) 0.008(4) 0.007(5) -0.001(5)
C29 0.034(5) 0.028(5) 0.043(5) 0.004(4) 0.002(4) -0.009(4)
C30 0.053(6) 0.041(6) 0.028(5) -0.002(4) -0.009(4) -0.003(4)
C31 0.034(5) 0.028(5) 0.038(5) 0.004(4) 0.005(4) -0.004(3)
C32 0.049(6) 0.040(6) 0.041(6) 0.000(4) 0.002(4) -0.008(4)
N5 0.040(4) 0.041(4) 0.020(3) -0.002(3) 0.001(3) 0.002(4)
C33 0.044(5) 0.062(6) 0.026(4) 0.011(5) -0.001(3) -0.012(6)
C34 0.057(7) 0.078(8) 0.052(7) -0.006(6) -0.018(5) -0.021(6)
C35 0.035(5) 0.057(7) 0.030(4) 0.003(4) -0.005(3) 0.001(5)
C36 0.042(6) 0.059(7) 0.052(6) 0.006(5) 0.000(5) 0.015(5)
C37 0.052(7) 0.061(7) 0.030(5) -0.001(5) 0.008(4) 0.011(5)
C38 0.057(7) 0.076(8) 0.046(6) 0.001(6) 0.002(5) 0.036(6)
C39 0.058(7) 0.047(6) 0.042(6) 0.006(5) 0.004(5) -0.009(5)
C40 0.072(8) 0.055(7) 0.043(6) -0.010(5) 0.011(5) -0.014(6)
N6 0.032(4) 0.042(5) 0.029(4) -0.008(4) 0.001(3) -0.004(4)
C41 0.026(7) 0.033(9) 0.046(8) 0.001(7) -0.001(5) -0.006(7)
C42 0.059(14) 0.045(12) 0.048(13) 0.010(9) 0.017(9) -0.005(10)
C43 0.040(10) 0.060(11) 0.035(9) 0.008(8) 0.007(7) -0.017(8)
C44 0.070(15) 0.053(16) 0.034(12) 0.017(13) 0.010(10) 0.015(12)
C45 0.051(10) 0.058(11) 0.027(8) 0.001(7) 0.004(7) 0.006(8)
C46 0.075(17) 0.053(14) 0.093(26) -0.028(12) 0.012(14) -0.044(13)
C47 0.027(8) 0.062(14) 0.071(12) -0.032(9) -0.004(8) 0.008(8)
C48 0.026(9) 0.093(18) 0.091(17) -0.013(12) -0.024(9) 0.016(10)
N6A 0.032(4) 0.042(5) 0.029(4) -0.008(4) 0.001(3) -0.004(4)
C41A 0.030(6) 0.049(8) 0.055(7) -0.005(6) -0.014(5) -0.003(5)
C42A 0.031(9) 0.071(12) 0.054(11) -0.009(8) -0.015(7) -0.007(8)
C43A 0.030(6) 0.049(8) 0.055(7) -0.005(6) -0.014(5) -0.003(5)
C44A 0.031(9) 0.071(12) 0.054(11) -0.009(8) -0.015(7) -0.007(8)
C45A 0.030(6) 0.049(8) 0.055(7) -0.005(6) -0.014(5) -0.003(5)
C46A 0.031(9) 0.071(12) 0.054(11) -0.009(8) -0.015(7) -0.007(8)
C47A 0.030(6) 0.049(8) 0.055(7) -0.005(6) -0.014(5) -0.003(5)
C48A 0.031(9) 0.071(12) 0.054(11) -0.009(8) -0.015(7) -0.007(8)
C49 0.084(10) 0.163(16) 0.088(11) 0.041(13) -0.002(8) 0.018(12)
C50 0.108(10) 0.071(9) 0.063(8) 0.011(7) 0.023(7) 0.013(8)

loop_
_atom_site_label
_atom_site_type_symbol
_atom_site_fract_x
_atom_site_fract_y
_atom_site_fract_z
_atom_site_U_iso_or_equiv
_atom_site_thermal_displace_type
_atom_site_occupancy
_atom_site_calc_flag
_atom_site_refinement_flags
_atom_site_disorder_group
W1 W 1.65495(2) 0.62504(2) 0.137528(10) 0.02397(7) Uani 1 d . .
W2 W 1.81032(2) 0.62553(2) 0.242122(10) 0.02480(7) Uani 1 d . .
O1 O 1.4840(5) 0.5054(3) 0.0970(2) 0.040(2) Uani 1 d . .
O2 O 1.7246(5) 0.6453(3) 0.0231(2) 0.0314(14) Uani 1 d . .
O3 O 1.4601(5) 0.7311(3) 0.1050(2) 0.038(2) Uani 1 d . .
O4 O 2.0648(5) 0.6504(4) 0.2631(3) 0.064(2) Uani 1 d . .
O5 O 1.8238(5) 0.4952(3) 0.3222(2) 0.0387(15) Uani 1 d . .
O6 O 1.7822(5) 0.7432(3) 0.3306(2) 0.0373(15) Uani 1 d . .
O7 O 1.7758(5) 0.7007(3) 0.1767(2) 0.0288(13) Uani 1 d . .
O8 O 1.6315(4) 0.6154(4) 0.2213(2) 0.0307(13) Uani 1 d . .
O9 O 1.7974(5) 0.5583(3) 0.1705(2) 0.0261(13) Uani 1 d . .
N1 N 1.8963(7) 1.0067(4) 0.1524(3) 0.055(2) Uani 1 d . .
H1A H 1.9524(7) 1.0184(4) 0.1742(3) 0.083 Uiso 1 d R .
H1B H 1.9188(7) 1.0151(4) 0.1199(3) 0.083 Uiso 1 d R .
N2 N 1.2521(6) 0.6485(5) 0.3471(3) 0.062(3) Uani 1 d . .
H2A H 1.2709(6) 0.6424(5) 0.3804(3) 0.093 Uiso 1 d R .
H2B H 1.2266(6) 0.6960(5) 0.3422(3) 0.093 Uiso 1 d R .
N3 N 1.9898(7) 0.2765(4) 0.1215(3) 0.052(2) Uani 1 d . .
H3A H 2.0544(7) 0.2693(4) 0.1387(3) 0.078 Uiso 1 d R .
H3B H 1.9404(7) 0.2401(4) 0.1302(3) 0.078 Uiso 1 d R .
N4 N 0.5140(5) 0.3766(5) 0.2400(2) 0.0307(13) Uani 1 d . .
N7 N 0.1901(12) 0.3437(11) -0.0278(5) 0.149(7) Uani 1 d . .
C1 C 1.5507(7) 0.5496(5) 0.1128(3) 0.027(2) Uani 1 d . .
C2 C 1.7007(6) 0.6367(5) 0.0675(3) 0.028(2) Uani 1 d . .
C3 C 1.5343(8) 0.6919(5) 0.1176(3) 0.031(2) Uani 1 d . .
C4 C 1.9664(7) 0.6401(5) 0.2530(3) 0.041(2) Uani 1 d . .
C5 C 1.8183(7) 0.5456(5) 0.2920(3) 0.030(2) Uani 1 d . .
C6 C 1.7938(7) 0.6972(5) 0.2970(3) 0.033(2) Uani 1 d . .
C7 C 1.8068(7) 0.7737(4) 0.1700(3) 0.028(2) Uani 1 d . .
C8 C 1.7546(7) 0.8201(5) 0.1336(3) 0.036(2) Uani 1 d . .
H8A H 1.6994(7) 0.7996(5) 0.1124(3) 0.043 Uiso 1 calc R .
C9 C 1.7831(8) 0.8962(5) 0.1282(4) 0.041(2) Uani 1 d . .
H9A H 1.7453(8) 0.9264(5) 0.1045(4) 0.049 Uiso 1 calc R .
C10 C 1.8684(8) 0.9275(5) 0.1582(3) 0.039(2) Uani 1 d . .
C11 C 1.9241(7) 0.8816(6) 0.1923(3) 0.040(2) Uani 1 d . .
H11A H 1.9833(7) 0.9012(6) 0.2114(3) 0.048 Uiso 1 calc R .
C12 C 1.8935(7) 0.8073(5) 0.1986(3) 0.032(2) Uani 1 d . .
H12A H 1.9315(7) 0.7780(5) 0.2228(3) 0.038 Uiso 1 calc R .
C13 C 1.5402(5) 0.6225(6) 0.2522(3) 0.026(2) Uani 1 d . .
C14 C 1.4327(6) 0.6345(6) 0.2313(3) 0.027(2) Uani 1 d . .
H14A H 1.4235(6) 0.6367(6) 0.1958(3) 0.033 Uiso 1 calc R .
C15 C 1.3404(7) 0.6432(4) 0.2633(3) 0.033(2) Uani 1 d . .
H15A H 1.2707(7) 0.6533(4) 0.2488(3) 0.040 Uiso 1 calc R .
C16 C 1.3494(7) 0.6371(6) 0.3157(3) 0.044(2) Uani 1 d . .
C17 C 1.4538(6) 0.6237(6) 0.3361(3) 0.034(2) Uani 1 d . .
H17A H 1.4617(6) 0.6203(6) 0.3716(3) 0.041 Uiso 1 calc R .
C18 C 1.5482(6) 0.6150(5) 0.3052(3) 0.030(2) Uani 1 d . .
H18A H 1.6172(6) 0.6040(5) 0.3202(3) 0.036 Uiso 1 calc R .
C19 C 1.8453(7) 0.4928(4) 0.1579(3) 0.030(2) Uani 1 d . .
C20 C 1.9464(6) 0.4687(5) 0.1808(3) 0.031(2) Uani 1 d . .
H20A H 1.9818(6) 0.5004(5) 0.2043(3) 0.038 Uiso 1 calc R .
C21 C 1.9943(7) 0.3993(5) 0.1693(3) 0.034(2) Uani 1 d . .
H21A H 2.0617(7) 0.3857(5) 0.1848(3) 0.041 Uiso 1 calc R .
C22 C 1.9438(7) 0.3494(5) 0.1350(3) 0.041(2) Uani 1 d . .
C23 C 1.8424(7) 0.3719(6) 0.1122(3) 0.042(2) Uani 1 d . .
H23A H 1.8061(7) 0.3393(6) 0.0895(3) 0.051 Uiso 1 calc R .
C24 C 1.7948(8) 0.4431(5) 0.1232(3) 0.037(2) Uani 1 d . .
H24A H 1.7285(8) 0.4573(5) 0.1070(3) 0.045 Uiso 1 calc R .
C25 C 0.6325(7) 0.4058(5) 0.2335(4) 0.039(2) Uani 1 d . .
H25A H 0.6399(7) 0.4257(5) 0.1989(4) 0.046 Uiso 1 calc R .
H25B H 0.6434(7) 0.4477(5) 0.2571(4) 0.046 Uiso 1 calc R .
C26 C 0.7243(7) 0.3493(5) 0.2421(4) 0.045(2) Uani 1 d . .
H26A H 0.7957(7) 0.3734(5) 0.2370(4) 0.067 Uiso 1 calc R .
H26B H 0.7163(7) 0.3081(5) 0.2182(4) 0.067 Uiso 1 calc R .
H26C H 0.7198(7) 0.3302(5) 0.2766(4) 0.067 Uiso 1 calc R .
C27 C 0.4339(7) 0.4421(5) 0.2293(3) 0.039(2) Uani 1 d . .
H27A H 0.4475(7) 0.4812(5) 0.2548(3) 0.046 Uiso 1 calc R .
H27B H 0.4529(7) 0.4634(5) 0.1961(3) 0.046 Uiso 1 calc R .
C28 C 0.3114(8) 0.4246(5) 0.2294(4) 0.047(2) Uani 1 d . .
H28A H 0.2697(8) 0.4700(5) 0.2223(4) 0.070 Uiso 1 calc R .
H28B H 0.2901(8) 0.4052(5) 0.2625(4) 0.070 Uiso 1 calc R .
H28C H 0.2955(8) 0.3873(5) 0.2035(4) 0.070 Uiso 1 calc R .
C29 C 0.4893(7) 0.3102(5) 0.2048(3) 0.035(2) Uani 1 d . .
H29A H 0.5365(7) 0.2679(5) 0.2148(3) 0.042 Uiso 1 calc R .
H29B H 0.4118(7) 0.2949(5) 0.2097(3) 0.042 Uiso 1 calc R .
C30 C 0.5077(8) 0.3262(5) 0.1484(3) 0.041(2) Uani 1 d . .
H30A H 0.4903(8) 0.2816(5) 0.1287(3) 0.061 Uiso 1 calc R .
H30B H 0.5847(8) 0.3400(5) 0.1428(3) 0.061 Uiso 1 calc R .
H30C H 0.4599(8) 0.3671(5) 0.1377(3) 0.061 Uiso 1 calc R .
C31 C 0.4978(7) 0.3471(5) 0.2944(3) 0.033(2) Uani 1 d . .
H31A H 0.4208(7) 0.3300(5) 0.2979(3) 0.040 Uiso 1 calc R .
H31B H 0.5459(7) 0.3032(5) 0.2990(3) 0.040 Uiso 1 calc R .
C32 C 0.5220(8) 0.4027(5) 0.3369(3) 0.043(2) Uani 1 d . .
H32A H 0.5093(8) 0.3787(5) 0.3696(3) 0.065 Uiso 1 calc R .
H32B H 0.4733(8) 0.4458(5) 0.3336(3) 0.065 Uiso 1 calc R .
H32C H 0.5987(8) 0.4190(5) 0.3348(3) 0.065 Uiso 1 calc R .
N5 N 0.8448(6) 0.5832(4) 0.4636(2) 0.034(2) Uani 1 d . .
C33 C 0.8894(7) 0.6209(7) 0.5115(3) 0.044(2) Uani 1 d . .
H33A H 0.9123(7) 0.5818(7) 0.5355(3) 0.053 Uiso 1 calc R .
H33B H 0.8289(7) 0.6493(7) 0.5274(3) 0.053 Uiso 1 calc R .
C34 C 0.9895(9) 0.6751(7) 0.5027(4) 0.062(3) Uani 1 d . .
H34A H 1.0125(9) 0.6965(7) 0.5349(4) 0.093 Uiso 1 calc R .
H34B H 0.9673(9) 0.7150(7) 0.4797(4) 0.093 Uiso 1 calc R .
H34C H 1.0509(9) 0.6473(7) 0.4879(4) 0.093 Uiso 1 calc R .
C35 C 0.7954(7) 0.6397(6) 0.4265(3) 0.041(2) Uani 1 d . .
H35A H 0.8534(7) 0.6761(6) 0.4177(3) 0.049 Uiso 1 calc R .
H35B H 0.7756(7) 0.6129(6) 0.3953(3) 0.049 Uiso 1 calc R .
C36 C 0.6942(8) 0.6829(6) 0.4443(4) 0.051(3) Uani 1 d . .
H36A H 0.6703(8) 0.7170(6) 0.4177(4) 0.077 Uiso 1 calc R .
H36B H 0.7127(8) 0.7114(6) 0.4746(4) 0.077 Uiso 1 calc R .
H36C H 0.6347(8) 0.6480(6) 0.4520(4) 0.077 Uiso 1 calc R .
C37 C 0.9380(9) 0.5423(6) 0.4352(3) 0.048(3) Uani 1 d . .
H37A H 0.9934(9) 0.5792(6) 0.4242(3) 0.057 Uiso 1 calc R .
H37B H 0.9069(9) 0.5188(6) 0.4046(3) 0.057 Uiso 1 calc R .
C38 C 0.9966(9) 0.4809(7) 0.4680(4) 0.059(3) Uani 1 d . .
H38A H 1.0545(9) 0.4570(7) 0.4480(4) 0.089 Uiso 1 calc R .
H38B H 0.9425(9) 0.4435(7) 0.4783(4) 0.089 Uiso 1 calc R .
H38C H 1.0291(9) 0.5039(7) 0.4979(4) 0.089 Uiso 1 calc R .
C39 C 0.7540(9) 0.5286(5) 0.4802(4) 0.049(3) Uani 1 d . .
H39A H 0.7003(9) 0.5562(5) 0.5011(4) 0.059 Uiso 1 calc R .
H39B H 0.7878(9) 0.4901(5) 0.5018(4) 0.059 Uiso 1 calc R .
C40 C 0.6900(10) 0.4889(6) 0.4369(4) 0.057(3) Uani 1 d . .
H40A H 0.6346(10) 0.4557(6) 0.4514(4) 0.085 Uiso 1 calc R .
H40B H 0.7416(10) 0.4599(6) 0.4165(4) 0.085 Uiso 1 calc R .
H40C H 0.6538(10) 0.5261(6) 0.4157(4) 0.085 Uiso 1 calc R .
N6 N 1.0884(13) 0.6886(9) 0.0791(6) 0.034(2) Uani 0.587(9) d PD 1
C41 C 0.9954(10) 0.6343(9) 0.0928(5) 0.035(4) Uani 0.587(9) d PD 1
H41C H 1.0115(10) 0.6126(9) 0.1262(5) 0.042 Uiso 0.587(9) calc PR 1
H41D H 0.9261(10) 0.6628(9) 0.0958(5) 0.042 Uiso 0.587(9) calc PR 1
C42 C 0.9773(18) 0.5710(11) 0.0554(8) 0.051(6) Uani 0.587(9) d PD 1
H42D H 0.9168(18) 0.5395(11) 0.0672(8) 0.076 Uiso 0.587(9) calc PR 1
H42E H 1.0446(18) 0.5412(11) 0.0528(8) 0.076 Uiso 0.587(9) calc PR 1
H42F H 0.9590(18) 0.5916(11) 0.0223(8) 0.076 Uiso 0.587(9) calc PR 1
C43 C 1.0687(12) 0.7240(9) 0.0270(5) 0.045(4) Uani 0.587(9) d PD 1
H43C H 1.1268(12) 0.7615(9) 0.0210(5) 0.054 Uiso 0.587(9) calc PR 1
H43D H 1.0767(12) 0.6849(9) 0.0011(5) 0.054 Uiso 0.587(9) calc PR 1
C44 C 0.9578(26) 0.7609(18) 0.0203(11) 0.052(8) Uani 0.587(9) d PD 1
H44D H 0.9527(26) 0.7817(18) -0.0138(11) 0.078 Uiso 0.587(9) calc PR 1
H44E H 0.9496(26) 0.8008(18) 0.0451(11) 0.078 Uiso 0.587(9) calc PR 1
H44F H 0.8994(26) 0.7241(18) 0.0251(11) 0.078 Uiso 0.587(9) calc PR 1
C45 C 1.0916(13) 0.7486(9) 0.1201(5) 0.045(4) Uani 0.587(9) d PD 1
H45C H 1.0206(13) 0.7755(9) 0.1193(5) 0.054 Uiso 0.587(9) calc PR 1
H45D H 1.0961(13) 0.7232(9) 0.1532(5) 0.054 Uiso 0.587(9) calc PR 1
C46 C 1.1839(32) 0.8067(18) 0.1181(17) 0.074(9) Uani 0.587(9) d PD 1
H46D H 1.1758(32) 0.8413(18) 0.1464(17) 0.111 Uiso 0.587(9) calc PR 1
H46E H 1.1794(32) 0.8342(18) 0.0864(17) 0.111 Uiso 0.587(9) calc PR 1
H46F H 1.2553(32) 0.7817(18) 0.1204(17) 0.111 Uiso 0.587(9) calc PR 1
C47 C 1.1978(12) 0.6482(9) 0.0757(6) 0.053(5) Uani 0.587(9) d PD 1
H47C H 1.2554(12) 0.6856(9) 0.0684(6) 0.064 Uiso 0.587(9) calc PR 1
H47D H 1.1945(12) 0.6142(9) 0.0464(6) 0.064 Uiso 0.587(9) calc PR 1
C48 C 1.2350(15) 0.6031(12) 0.1212(8) 0.070(7) Uani 0.587(9) d PD 1
H48D H 1.3063(15) 0.5801(12) 0.1140(8) 0.105 Uiso 0.587(9) calc PR 1
H48E H 1.1806(15) 0.5643(12) 0.1283(8) 0.105 Uiso 0.587(9) calc PR 1
H48F H 1.2419(15) 0.6359(12) 0.1505(8) 0.105 Uiso 0.587(9) calc PR 1
N6A N 1.0865(18) 0.6804(13) 0.0790(8) 0.034(2) Uani 0.413(9) d PD 2
C41A C 1.0988(15) 0.6186(13) 0.0396(8) 0.045(3) Uani 0.413(9) d PD 2
H41A H 1.1721(15) 0.5953(13) 0.0436(8) 0.054 Uiso 0.413(9) calc PR 2
H41B H 1.0959(15) 0.6411(13) 0.0056(8) 0.054 Uiso 0.413(9) calc PR 2
C42A C 1.0100(22) 0.5572(18) 0.0430(14) 0.052(5) Uani 0.413(9) d PD 2
H42A H 1.0231(22) 0.5199(18) 0.0168(14) 0.078 Uiso 0.413(9) calc PR 2
H42B H 0.9371(22) 0.5794(18) 0.0382(14) 0.078 Uiso 0.413(9) calc PR 2
H42C H 1.0134(22) 0.5335(18) 0.0762(14) 0.078 Uiso 0.413(9) calc PR 2
C43A C 0.9788(17) 0.7251(13) 0.0725(9) 0.045(3) Uani 0.413(9) d PD 2
H43A H 0.9178(17) 0.6889(13) 0.0753(9) 0.054 Uiso 0.413(9) calc PR 2
H43B H 0.9731(17) 0.7583(13) 0.1021(9) 0.054 Uiso 0.413(9) calc PR 2
C44A C 0.9542(37) 0.7732(29) 0.0261(17) 0.052(5) Uani 0.413(9) d PD 2
H44A H 0.8818(37) 0.7964(29) 0.0299(17) 0.078 Uiso 0.413(9) calc PR 2
H44B H 0.9547(37) 0.7420(29) -0.0041(17) 0.078 Uiso 0.413(9) calc PR 2
H44C H 1.0104(37) 0.8119(29) 0.0229(17) 0.078 Uiso 0.413(9) calc PR 2
C45A C 1.1866(17) 0.7319(12) 0.0753(9) 0.045(3) Uani 0.413(9) d PD 2
H45A H 1.1919(17) 0.7502(12) 0.0403(9) 0.054 Uiso 0.413(9) calc PR 2
H45B H 1.2534(17) 0.7022(12) 0.0822(9) 0.054 Uiso 0.413(9) calc PR 2
C46A C 1.1869(39) 0.7993(23) 0.1107(21) 0.052(5) Uani 0.413(9) d PD 2
H46A H 1.2541(39) 0.8283(23) 0.1052(21) 0.078 Uiso 0.413(9) calc PR 2
H46B H 1.1843(39) 0.7823(23) 0.1457(21) 0.078 Uiso 0.413(9) calc PR 2
H46C H 1.1226(39) 0.8304(23) 0.1037(21) 0.078 Uiso 0.413(9) calc PR 2
C47A C 1.0811(16) 0.6494(12) 0.1327(8) 0.045(3) Uani 0.413(9) d PD 2
H47A H 1.0115(16) 0.6216(12) 0.1370(8) 0.054 Uiso 0.413(9) calc PR 2
H47B H 1.0810(16) 0.6912(12) 0.1569(8) 0.054 Uiso 0.413(9) calc PR 2
C48A C 1.1795(18) 0.5969(14) 0.1449(10) 0.052(5) Uani 0.413(9) d PD 2
H48A H 1.1726(18) 0.5785(14) 0.1795(10) 0.078 Uiso 0.413(9) calc PR 2
H48B H 1.2486(18) 0.6244(14) 0.1414(10) 0.078 Uiso 0.413(9) calc PR 2
H48C H 1.1792(18) 0.5548(14) 0.1215(10) 0.078 Uiso 0.413(9) calc PR 2
C49 C 0.1983(12) 0.3651(12) 0.0159(6) 0.112(6) Uani 1 d . .
C50 C 0.2095(11) 0.3900(7) 0.0694(4) 0.081(4) Uani 1 d . .
H50A H 0.1347(51) 0.4086(47) 0.0824(14) 0.121 Uiso 1 calc R .
H50B H 0.2660(64) 0.4324(44) 0.0715(7) 0.121 Uiso 1 calc R .
H50C H 0.2356(72) 0.3462(31) 0.0913(16) 0.121 Uiso 1 calc R .

loop_
_geom_bond_atom_site_label_1
_geom_bond_atom_site_label_2
_geom_bond_distance
_geom_bond_site_symmetry_2
_geom_bond_publ_flag
W1 C2 1.914(9) . ?
W1 C3 1.930(10) . ?
W1 C1 1.930(10) . ?
W1 O8 2.204(9) . ?
W1 O7 2.212(7) . ?
W1 O9 2.236(7) . ?
W2 C4 1.899(10) . ?
W2 C6 1.916(11) . ?
W2 C5 1.919(10) . ?
W2 O7 2.195(7) . ?
W2 O8 2.206(9) . ?
W2 O9 2.215(8) . ?
O1 C1 1.187(10) . ?
O2 C2 1.197(9) . ?
O3 C3 1.170(10) . ?
O4 C4 1.215(10) . ?
O5 C5 1.187(10) . ?
O6 C6 1.201(11) . ?
O7 C7 1.351(10) . ?
O8 C13 1.359(8) . ?
O9 C19 1.329(10) . ?
N1 C10 1.444(12) . ?
N2 C16 1.432(11) . ?
N3 C22 1.440(11) . ?
N4 C25 1.513(11) . ?
N4 C29 1.515(12) . ?
N4 C31 1.519(11) . ?
N4 C27 1.524(12) . ?
N7 C49 1.20(2) . ?
C7 C8 1.399(11) . ?
C7 C12 1.404(11) . ?
C8 C9 1.391(13) . ?
C9 C10 1.395(13) . ?
C10 C11 1.372(13) . ?
C11 C12 1.369(14) . ?
C13 C18 1.388(10) . ?
C13 C14 1.407(10) . ?
C14 C15 1.388(11) . ?
C15 C16 1.373(12) . ?
C16 C17 1.373(12) . ?
C17 C18 1.391(11) . ?
C19 C24 1.395(12) . ?
C19 C20 1.408(11) . ?
C20 C21 1.383(12) . ?
C21 C22 1.390(12) . ?
C22 C23 1.404(11) . ?
C23 C24 1.407(13) . ?
C25 C26 1.496(12) . ?
C27 C28 1.493(13) . ?
C29 C30 1.511(12) . ?
C31 C32 1.506(12) . ?
N5 C33 1.507(11) . ?
N5 C35 1.507(11) . ?
N5 C39 1.511(12) . ?
N5 C37 1.516(11) . ?
C33 C34 1.545(13) . ?
C35 C36 1.499(12) . ?
C37 C38 1.546(13) . ?
C39 C40 1.530(13) . ?
N6 C47 1.49(2) . ?
N6 C45 1.50(2) . ?
N6 C41 1.51(2) . ?
N6 C43 1.51(2) . ?
C41 C42 1.50(2) . ?
C43 C44 1.48(2) . ?
C45 C46 1.50(2) . ?
C47 C48 1.49(2) . ?
N6A C47A 1.50(2) . ?
N6A C45A 1.50(2) . ?
N6A C41A 1.50(2) . ?
N6A C43A 1.52(2) . ?
C41A C42A 1.52(2) . ?
C43A C44A 1.50(2) . ?
C45A C46A 1.50(2) . ?
C47A C48A 1.53(2) . ?
C49 C50 1.47(2) . ?
